data_4077509
loop_
_publ_author_name
'Esteruelas, Miguel A.'
'Garc\'ia-Yebra, Cristina'
'Oliv\'an, Montserrat'
'O\~nate, Enrique'

_publ_contact_author
;
       Enrique O\-ate Rodr\'iguez
       Departamento de Qu\'imica Inorg'anica
       Facultad de Ciencias
       Universidad de Zaragoza
       50009-Zaragoza
       Spain
;
_publ_section_title
;
 Reaction of a Cationic Osmium(IV) Dihydride with Ethylene:&#x00A0;
 Formation and Structure of the Novel Tetraethylene Dimer Complex
 [{(PiPr3)(\h2-C2H4)2Os}2(\m-OH)2(\m-O2CCH3)]BF4
;
_journal_coden_ASTM ORGND7
_journal_issue 16
_journal_name_full Organometallics
_journal_page_first 3260
_journal_page_last 3262
_journal_paper_doi 10.1021/om000214p
_journal_volume 19
_journal_year 2000
_chemical_formula_structural
;
[{(P^i^Pr-3-)(\h^2^-C-2-H-4-)-2-Os}-2-(\m-OH)-2-(\m-O-2-CCH-3-)]BF-4-
;
_chemical_formula_sum 'C28 H63 B F4 O4 Os2 P2'
_chemical_formula_weight 992.93
_space_group_IT_number 14
_symmetry_cell_setting monoclinic
_symmetry_space_group_name_Hall '-P 2yn'
_symmetry_space_group_name_H-M 'P 1 21/n 1'
_atom_sites_solution_hydrogens geom
_atom_sites_solution_primary heavy
_atom_sites_solution_secondary difmap
_audit_creation_method SHELXL-97
_cell_angle_alpha 90.00
_cell_angle_beta 90.000(10)
_cell_angle_gamma 90.00
_cell_formula_units_Z 4
_cell_length_a 15.371(3)
_cell_length_b 11.934(3)
_cell_length_c 19.360(5)
_cell_measurement_reflns_used 50
_cell_measurement_temperature 200.0(2)
_cell_measurement_theta_max 30
_cell_measurement_theta_min 20
_cell_volume 3551.4(15)
_computing_cell_refinement 'xscans (Bruker-Siemens)'
_computing_data_collection 'xscans (Bruker-Siemens)'
_computing_data_reduction 'xscans (Bruker-Siemens)'
_computing_molecular_graphics 'xp, shelxtl v. 4.2 (Bruker-Siemens)'
_computing_publication_material 'SHELXL-97 (Sheldrick, 1997)'
_computing_structure_refinement 'SHELXL-97 (Sheldrick, 1997)'
_computing_structure_solution 'SHELXS-97 (Sheldrick, 1990)'
_diffrn_ambient_temperature 200.0(2)
_diffrn_measured_fraction_theta_full 0.991
_diffrn_measured_fraction_theta_max 0.991
_diffrn_measurement_device_type 'Bruker Siemens P4'
_diffrn_measurement_method '\w/2\q scans'
_diffrn_radiation_monochromator graphite
_diffrn_radiation_source 'normal-focus Bruker-Siemens sealed tube'
_diffrn_radiation_type MoK\a
_diffrn_radiation_wavelength 0.71069
_diffrn_reflns_av_R_equivalents 0.0863
_diffrn_reflns_av_sigmaI/netI 0.0850
_diffrn_reflns_limit_h_max 18
_diffrn_reflns_limit_h_min -18
_diffrn_reflns_limit_k_max 14
_diffrn_reflns_limit_k_min -14
_diffrn_reflns_limit_l_max 23
_diffrn_reflns_limit_l_min -23
_diffrn_reflns_number 9898
_diffrn_reflns_theta_full 25.00
_diffrn_reflns_theta_max 25.00
_diffrn_reflns_theta_min 3.02
_diffrn_standards_decay_% 3
_diffrn_standards_interval_count 100
_diffrn_standards_number 3
_exptl_absorpt_coefficient_mu 7.290
_exptl_absorpt_correction_T_max 0.190
_exptl_absorpt_correction_T_min 0.118
_exptl_absorpt_correction_type '\y scans'
_exptl_crystal_colour yellow
_exptl_crystal_density_diffrn 1.857
_exptl_crystal_density_method 'not measured'
_exptl_crystal_description prism
_exptl_crystal_F_000 1944
_exptl_crystal_size_max 0.28
_exptl_crystal_size_mid 0.22
_exptl_crystal_size_min 0.04
_refine_diff_density_max 1.035
_refine_diff_density_min -1.585
_refine_diff_density_rms 0.193
_refine_ls_extinction_method 'not used'
_refine_ls_goodness_of_fit_ref 1.020
_refine_ls_hydrogen_treatment riding
_refine_ls_matrix_type full
_refine_ls_number_parameters 383
_refine_ls_number_reflns 6202
_refine_ls_number_restraints 0
_refine_ls_restrained_S_all 1.020
_refine_ls_R_factor_all 0.0858
_refine_ls_R_factor_gt 0.0488
_refine_ls_shift/su_max 0.091
_refine_ls_shift/su_mean 0.005
_refine_ls_structure_factor_coef Fsqd
_refine_ls_weighting_details 'calc w=1/[\s^2^(Fo^2^)+(0.0505P)^2^+0.0000P] where P=(Fo^2^+2Fc^2^)/3'
_refine_ls_weighting_scheme calc
_refine_ls_wR_factor_gt 0.1023
_refine_ls_wR_factor_ref 0.1162
_reflns_number_gt 4220
_reflns_number_total 6202
_reflns_threshold_expression >2sigma(I)
_cod_data_source_file om000214p.cif
_cod_data_source_block comp1
_cod_original_cell_volume 3551.3(15)
_cod_original_sg_symbol_H-M P21/n
_cod_database_code 4077509

loop_
_symmetry_equiv_pos_as_xyz
'x, y, z'
'-x+1/2, y+1/2, -z+1/2'
'-x, -y, -z'
'x-1/2, -y-1/2, z-1/2'

loop_
_atom_site_label
_atom_site_type_symbol
_atom_site_fract_x
_atom_site_fract_y
_atom_site_fract_z
_atom_site_U_iso_or_equiv
_atom_site_adp_type
_atom_site_occupancy
_atom_site_symmetry_multiplicity
_atom_site_calc_flag
_atom_site_refinement_flags
Os1 Os 0.77257(3) 0.00315(4) 0.01560(2) 0.03045(13) Uani 1 1 d .
Os2 Os 0.67469(3) -0.24489(4) -0.01401(2) 0.03141(13) Uani 1 1 d .
P1 P 0.79073(18) 0.1029(2) 0.12195(15) 0.0313(6) Uani 1 1 d .
P2 P 0.6973(2) -0.3473(3) -0.11942(17) 0.0380(7) Uani 1 1 d .
F1 F 0.4936(6) -0.0599(9) 0.2441(4) 0.089(3) Uani 1 1 d .
F2 F 0.5204(5) -0.0526(8) 0.1302(4) 0.074(2) Uani 1 1 d .
F3 F 0.3845(5) -0.0203(7) 0.1692(4) 0.068(2) Uani 1 1 d .
F4 F 0.4391(6) -0.1935(8) 0.1758(6) 0.093(3) Uani 1 1 d .
O1 O 0.6907(5) -0.1151(6) 0.0607(4) 0.0383(19) Uani 1 1 d .
H1 H 0.6696 -0.1124 0.0984 0.046 Uiso 1 1 calc R
O2 O 0.7285(4) -0.1068(6) -0.0663(4) 0.0331(18) Uani 1 1 d .
H2 H 0.7319 -0.0971 -0.1071 0.040 Uiso 1 1 calc R
O3 O 0.8667(5) -0.1200(7) 0.0435(4) 0.0404(19) Uani 1 1 d .
O4 O 0.8022(5) -0.2835(8) 0.0159(4) 0.050(2) Uani 1 1 d .
B B 0.4610(9) -0.0840(14) 0.1807(8) 0.047(4) Uani 1 1 d .
C1 C 0.7084(8) 0.0503(11) 0.1861(6) 0.043(3) Uani 1 1 d .
H1 H 0.6530 0.0410 0.1596 0.052 Uiso 1 1 calc R
C2 C 0.6851(8) 0.1231(12) 0.2494(6) 0.056(4) Uani 1 1 d .
H2A H 0.6412 0.0844 0.2774 0.084 Uiso 1 1 calc R
H2B H 0.6618 0.1952 0.2337 0.084 Uiso 1 1 calc R
H2C H 0.7374 0.1359 0.2772 0.084 Uiso 1 1 calc R
C3 C 0.7326(9) -0.0675(12) 0.2119(7) 0.058(4) Uani 1 1 d .
H3A H 0.7780 -0.0616 0.2472 0.087 Uiso 1 1 calc R
H3B H 0.7541 -0.1124 0.1731 0.087 Uiso 1 1 calc R
H3C H 0.6810 -0.1035 0.2318 0.087 Uiso 1 1 calc R
C4 C 0.7717(8) 0.2558(11) 0.1273(6) 0.046(3) Uani 1 1 d .
H4 H 0.7789 0.2730 0.1776 0.055 Uiso 1 1 calc R
C5 C 0.6791(8) 0.2997(12) 0.1103(7) 0.056(4) Uani 1 1 d .
H5A H 0.6711 0.3740 0.1309 0.083 Uiso 1 1 calc R
H5B H 0.6356 0.2480 0.1291 0.083 Uiso 1 1 calc R
H5C H 0.6720 0.3048 0.0601 0.083 Uiso 1 1 calc R
C6 C 0.8389(8) 0.3340(10) 0.0913(7) 0.051(3) Uani 1 1 d .
H6A H 0.8251 0.3396 0.0420 0.077 Uiso 1 1 calc R
H6B H 0.8975 0.3029 0.0969 0.077 Uiso 1 1 calc R
H6C H 0.8365 0.4087 0.1122 0.077 Uiso 1 1 calc R
C7 C 0.9010(7) 0.0981(11) 0.1637(6) 0.042(3) Uani 1 1 d .
H7 H 0.9401 0.1398 0.1314 0.051 Uiso 1 1 calc R
C8 C 0.9436(8) -0.0154(12) 0.1730(7) 0.058(4) Uani 1 1 d .
H8A H 1.0053 -0.0051 0.1841 0.087 Uiso 1 1 calc R
H8B H 0.9382 -0.0586 0.1302 0.087 Uiso 1 1 calc R
H8C H 0.9149 -0.0558 0.2107 0.087 Uiso 1 1 calc R
C9 C 0.9097(9) 0.1589(15) 0.2333(7) 0.068(5) Uani 1 1 d .
H9A H 0.8874 0.1108 0.2703 0.102 Uiso 1 1 calc R
H9B H 0.8763 0.2288 0.2319 0.102 Uiso 1 1 calc R
H9C H 0.9711 0.1759 0.2420 0.102 Uiso 1 1 calc R
C10 C 0.6508(9) -0.4903(11) -0.1312(7) 0.057(4) Uani 1 1 d .
H10 H 0.6764 -0.5378 -0.0939 0.068 Uiso 1 1 calc R
C11 C 0.5511(9) -0.5042(15) -0.1258(9) 0.083(5) Uani 1 1 d .
H11A H 0.5226 -0.4548 -0.1593 0.125 Uiso 1 1 calc R
H11B H 0.5320 -0.4844 -0.0790 0.125 Uiso 1 1 calc R
H11C H 0.5354 -0.5822 -0.1355 0.125 Uiso 1 1 calc R
C12 C 0.6743(13) -0.5489(17) -0.2008(10) 0.107(7) Uani 1 1 d .
H12A H 0.6627 -0.6294 -0.1970 0.161 Uiso 1 1 calc R
H12B H 0.7360 -0.5369 -0.2110 0.161 Uiso 1 1 calc R
H12C H 0.6388 -0.5172 -0.2380 0.161 Uiso 1 1 calc R
C13 C 0.8138(8) -0.3776(11) -0.1364(8) 0.059(4) Uani 1 1 d .
H13 H 0.8139 -0.4056 -0.1851 0.070 Uiso 1 1 calc R
C14 C 0.8703(8) -0.2718(12) -0.1398(8) 0.065(4) Uani 1 1 d .
H14A H 0.8775 -0.2410 -0.0932 0.098 Uiso 1 1 calc R
H14B H 0.8420 -0.2159 -0.1693 0.098 Uiso 1 1 calc R
H14C H 0.9274 -0.2907 -0.1590 0.098 Uiso 1 1 calc R
C15 C 0.8536(10) -0.4705(14) -0.0970(10) 0.085(6) Uani 1 1 d .
H15A H 0.9106 -0.4886 -0.1168 0.128 Uiso 1 1 calc R
H15B H 0.8159 -0.5366 -0.0995 0.128 Uiso 1 1 calc R
H15C H 0.8608 -0.4481 -0.0487 0.128 Uiso 1 1 calc R
C16 C 0.6684(9) -0.2573(11) -0.1960(6) 0.055(4) Uani 1 1 d .
H16 H 0.6920 -0.1808 -0.1864 0.065 Uiso 1 1 calc R
C17 C 0.5707(10) -0.2431(17) -0.2098(8) 0.087(6) Uani 1 1 d .
H17A H 0.5615 -0.1791 -0.2406 0.131 Uiso 1 1 calc R
H17B H 0.5404 -0.2298 -0.1660 0.131 Uiso 1 1 calc R
H17C H 0.5478 -0.3112 -0.2314 0.131 Uiso 1 1 calc R
C18 C 0.7094(12) -0.2964(18) -0.2670(8) 0.102(7) Uani 1 1 d .
H18A H 0.6809 -0.3655 -0.2824 0.154 Uiso 1 1 calc R
H18B H 0.7718 -0.3102 -0.2608 0.154 Uiso 1 1 calc R
H18C H 0.7010 -0.2377 -0.3018 0.154 Uiso 1 1 calc R
C19 C 0.8658(8) -0.2261(10) 0.0407(6) 0.043(3) Uani 1 1 d .
C20 C 0.9385(7) -0.2886(12) 0.0713(7) 0.055(4) Uani 1 1 d .
H20A H 0.9745 -0.2376 0.0987 0.082 Uiso 1 1 calc R
H20B H 0.9738 -0.3219 0.0345 0.082 Uiso 1 1 calc R
H20C H 0.9156 -0.3481 0.1011 0.082 Uiso 1 1 calc R
C21 C 0.8695(7) 0.0351(12) -0.0633(6) 0.047(3) Uani 1 1 d .
C22 C 0.8945(7) 0.0968(10) -0.0029(6) 0.038(3) Uani 1 1 d .
C23 C 0.7181(7) 0.1445(12) -0.0377(6) 0.045(3) Uani 1 1 d .
C24 C 0.6508(7) 0.0912(11) 0.0037(6) 0.035(3) Uani 1 1 d .
C25 C 0.5536(7) -0.1615(12) -0.0316(8) 0.056(4) Uani 1 1 d .
C26 C 0.5373(7) -0.2704(14) -0.0312(9) 0.069(5) Uani 1 1 d .
C27 C 0.6599(9) -0.4184(11) 0.0276(8) 0.056(4) Uani 1 1 d .
C28 C 0.6463(10) -0.3362(12) 0.0792(7) 0.059(4) Uani 1 1 d .

loop_
_atom_site_aniso_label
_atom_site_aniso_U_11
_atom_site_aniso_U_22
_atom_site_aniso_U_33
_atom_site_aniso_U_23
_atom_site_aniso_U_13
_atom_site_aniso_U_12
Os1 0.0293(2) 0.0360(2) 0.0260(2) 0.0000(2) 0.00052(16) -0.0041(2)
Os2 0.0283(2) 0.0379(2) 0.0280(2) 0.0026(2) -0.00092(16) -0.0046(2)
P1 0.0295(14) 0.0345(16) 0.0298(15) -0.0006(13) -0.0002(12) -0.0034(13)
P2 0.0378(17) 0.0355(16) 0.0406(18) -0.0057(15) 0.0059(14) -0.0067(14)
F1 0.085(6) 0.131(8) 0.051(5) -0.010(6) -0.012(5) -0.011(6)
F2 0.057(5) 0.100(7) 0.064(6) 0.011(5) 0.011(4) -0.003(5)
F3 0.066(5) 0.079(6) 0.060(5) 0.001(5) -0.008(4) -0.003(5)
F4 0.092(7) 0.061(6) 0.127(9) 0.017(6) -0.020(6) -0.005(5)
O1 0.036(4) 0.043(5) 0.035(5) 0.000(4) -0.001(4) 0.002(4)
O2 0.042(4) 0.035(4) 0.022(4) -0.001(3) 0.014(3) -0.006(4)
O3 0.032(4) 0.043(5) 0.046(5) -0.001(4) -0.005(4) -0.001(4)
O4 0.049(5) 0.055(6) 0.046(5) 0.009(4) -0.001(4) 0.003(4)
B 0.038(8) 0.054(9) 0.050(10) 0.008(8) -0.016(7) 0.003(7)
C1 0.039(7) 0.069(8) 0.022(6) 0.003(6) 0.007(5) -0.009(6)
C2 0.061(9) 0.063(9) 0.043(8) -0.016(7) 0.015(7) -0.008(7)
C3 0.064(9) 0.073(10) 0.037(8) 0.007(7) -0.001(7) -0.029(8)
C4 0.050(7) 0.046(7) 0.042(7) 0.004(7) -0.008(6) 0.002(7)
C5 0.059(9) 0.050(8) 0.058(9) -0.001(7) -0.009(7) 0.026(7)
C6 0.068(9) 0.026(6) 0.059(9) 0.009(6) -0.018(7) -0.014(6)
C7 0.030(6) 0.060(8) 0.037(7) -0.004(6) -0.011(5) 0.008(6)
C8 0.055(8) 0.074(10) 0.045(8) -0.021(8) -0.023(6) 0.018(8)
C9 0.053(8) 0.100(12) 0.052(9) -0.032(9) -0.024(7) 0.004(8)
C10 0.069(9) 0.040(7) 0.061(9) -0.027(7) 0.015(7) -0.018(7)
C11 0.058(9) 0.088(12) 0.105(14) -0.022(12) -0.001(9) -0.015(10)
C12 0.109(16) 0.104(15) 0.109(17) -0.007(13) 0.035(13) -0.031(13)
C13 0.038(7) 0.051(8) 0.087(11) -0.013(8) 0.007(7) 0.003(7)
C14 0.039(7) 0.082(11) 0.075(10) -0.031(9) 0.014(7) -0.029(7)
C15 0.053(9) 0.068(11) 0.135(17) 0.002(11) -0.006(10) 0.003(8)
C16 0.083(10) 0.043(7) 0.038(7) -0.006(7) 0.001(7) -0.024(8)
C17 0.099(13) 0.112(15) 0.051(9) 0.014(10) -0.006(9) 0.039(12)
C18 0.143(18) 0.120(15) 0.044(10) -0.015(11) 0.021(11) 0.013(14)
C19 0.039(7) 0.045(8) 0.046(7) 0.002(6) -0.007(6) -0.013(6)
C20 0.029(6) 0.065(9) 0.071(10) 0.006(8) -0.010(6) -0.006(6)
C21 0.037(6) 0.072(9) 0.033(7) -0.004(6) 0.016(5) -0.005(6)
C22 0.028(6) 0.049(7) 0.037(7) -0.006(6) 0.010(5) -0.015(5)
C23 0.028(6) 0.067(9) 0.039(7) 0.010(7) 0.006(5) 0.012(6)
C24 0.025(5) 0.054(7) 0.027(6) -0.002(6) -0.008(5) 0.000(5)
C25 0.015(5) 0.055(8) 0.098(12) 0.004(8) -0.013(6) -0.010(6)
C26 0.018(6) 0.094(13) 0.094(12) 0.026(10) -0.004(7) -0.004(7)
C27 0.065(9) 0.040(7) 0.063(10) 0.021(7) -0.001(7) -0.012(7)
C28 0.080(10) 0.055(9) 0.041(8) 0.020(7) -0.005(7) -0.034(8)

loop_
_atom_type_symbol
_atom_type_description
_atom_type_scat_dispersion_real
_atom_type_scat_dispersion_imag
_atom_type_scat_source
C C 0.0033 0.0016 'International Tables Vol C Tables 4.2.6.8 and 6.1.1.4'
H H 0.0000 0.0000 'International Tables Vol C Tables 4.2.6.8 and 6.1.1.4'
B B 0.0013 0.0007 'International Tables Vol C Tables 4.2.6.8 and 6.1.1.4'
O O 0.0106 0.0060 'International Tables Vol C Tables 4.2.6.8 and 6.1.1.4'
F F 0.0171 0.0103 'International Tables Vol C Tables 4.2.6.8 and 6.1.1.4'
P P 0.1023 0.0942 'International Tables Vol C Tables 4.2.6.8 and 6.1.1.4'
Os Os -1.2165 7.6030 'International Tables Vol C Tables 4.2.6.8 and 6.1.1.4'

loop_
_geom_angle_atom_site_label_1
_geom_angle_atom_site_label_2
_geom_angle_atom_site_label_3
_geom_angle
O1 Os1 O3 80.6(3)
O1 Os1 C23 119.9(4)
O3 Os1 C23 158.1(3)
O1 Os1 C24 81.4(4)
O3 Os1 C24 162.0(4)
C23 Os1 C24 39.5(4)
O1 Os1 C21 146.1(4)
O3 Os1 C21 80.4(4)
C23 Os1 C21 78.0(5)
C24 Os1 C21 115.8(5)
O1 Os1 O2 73.0(3)
O3 Os1 O2 88.9(3)
C23 Os1 O2 90.1(4)
C24 Os1 O2 86.9(4)
C21 Os1 O2 78.8(4)
O1 Os1 C22 157.3(4)
O3 Os1 C22 79.3(4)
C23 Os1 C22 81.7(5)
C24 Os1 C22 118.1(5)
C21 Os1 C22 38.2(4)
O2 Os1 C22 116.9(3)
O1 Os1 P1 92.7(2)
O3 Os1 P1 92.6(2)
C23 Os1 P1 93.9(4)
C24 Os1 P1 87.2(3)
C21 Os1 P1 116.0(4)
O2 Os1 P1 165.15(18)
C22 Os1 P1 77.8(3)
O4 Os2 O2 86.4(3)
O4 Os2 C25 163.9(4)
O2 Os2 C25 84.3(4)
O4 Os2 C28 81.2(5)
O2 Os2 C28 151.6(4)
C25 Os2 C28 101.1(6)
O4 Os2 O1 82.2(3)
O2 Os2 O1 73.3(3)
C25 Os2 O1 82.6(4)
C28 Os2 O1 79.8(4)
O4 Os2 C26 157.9(5)
O2 Os2 C26 114.9(5)
C25 Os2 C26 35.9(5)
C28 Os2 C26 81.9(6)
O1 Os2 C26 108.7(5)
O4 Os2 C27 78.0(4)
O2 Os2 C27 160.1(4)
C25 Os2 C27 113.6(5)
C28 Os2 C27 37.6(5)
O1 Os2 C27 116.1(5)
C26 Os2 C27 79.9(6)
O4 Os2 P2 89.3(2)
O2 Os2 P2 86.2(2)
C25 Os2 P2 103.1(4)
C28 Os2 P2 118.9(4)
O1 Os2 P2 158.1(2)
C26 Os2 P2 86.5(5)
C27 Os2 P2 81.3(4)
C4 P1 C1 100.7(6)
C4 P1 C7 98.5(6)
C1 P1 C7 108.2(6)
C4 P1 Os1 121.3(4)
C1 P1 Os1 108.9(4)
C7 P1 Os1 117.4(4)
C13 P2 C10 99.8(6)
C13 P2 C16 101.5(7)
C10 P2 C16 109.6(6)
C13 P2 Os2 112.9(5)
C10 P2 Os2 120.9(4)
C16 P2 Os2 110.1(4)
Os1 O1 Os2 106.1(3)
Os1 O1 H1 126.9
Os2 O1 H1 126.9
Os2 O2 Os1 104.2(3)
Os2 O2 H2 127.9
Os1 O2 H2 127.9
C19 O3 Os1 132.1(8)
C19 O4 Os2 134.2(8)
F4 B F1 111.1(13)
F4 B F2 112.0(14)
F1 B F2 109.7(12)
F4 B F3 107.5(11)
F1 B F3 109.5(13)
F2 B F3 106.9(11)
C2 C1 C3 108.3(10)
C2 C1 P1 119.5(9)
C3 C1 P1 110.9(9)
C2 C1 H1 105.7
C3 C1 H1 105.7
P1 C1 H1 105.7
C1 C2 H2A 109.5
C1 C2 H2B 109.5
H2A C2 H2B 109.5
C1 C2 H2C 109.5
H2A C2 H2C 109.5
H2B C2 H2C 109.5
C1 C3 H3A 109.5
C1 C3 H3B 109.5
H3A C3 H3B 109.5
C1 C3 H3C 109.5
H3A C3 H3C 109.5
H3B C3 H3C 109.5
C5 C4 C6 108.1(10)
C5 C4 P1 117.7(9)
C6 C4 P1 117.4(8)
C5 C4 H4 103.9
C6 C4 H4 103.9
P1 C4 H4 103.9
C4 C5 H5A 109.5
C4 C5 H5B 109.5
H5A C5 H5B 109.5
C4 C5 H5C 109.5
H5A C5 H5C 109.5
H5B C5 H5C 109.5
C4 C6 H6A 109.5
C4 C6 H6B 109.5
H6A C6 H6B 109.5
C4 C6 H6C 109.5
H6A C6 H6C 109.5
H6B C6 H6C 109.5
C8 C7 C9 106.3(11)
C8 C7 P1 118.0(9)
C9 C7 P1 116.2(8)
C8 C7 H7 105.0
C9 C7 H7 105.0
P1 C7 H7 105.0
C7 C8 H8A 109.5
C7 C8 H8B 109.5
H8A C8 H8B 109.5
C7 C8 H8C 109.5
H8A C8 H8C 109.5
H8B C8 H8C 109.5
C7 C9 H9A 109.5
C7 C9 H9B 109.5
H9A C9 H9B 109.5
C7 C9 H9C 109.5
H9A C9 H9C 109.5
H9B C9 H9C 109.5
C11 C10 C12 103.9(12)
C11 C10 P2 118.1(10)
C12 C10 P2 115.3(10)
C11 C10 H10 106.2
C12 C10 H10 106.2
P2 C10 H10 106.2
C10 C11 H11A 109.5
C10 C11 H11B 109.5
H11A C11 H11B 109.5
C10 C11 H11C 109.5
H11A C11 H11C 109.5
H11B C11 H11C 109.5
C10 C12 H12A 109.5
C10 C12 H12B 109.5
H12A C12 H12B 109.5
C10 C12 H12C 109.5
H12A C12 H12C 109.5
H12B C12 H12C 109.5
C15 C13 C14 113.9(12)
C15 C13 P2 117.0(11)
C14 C13 P2 113.2(9)
C15 C13 H13 103.5
C14 C13 H13 103.5
P2 C13 H13 103.5
C13 C14 H14A 109.5
C13 C14 H14B 109.5
H14A C14 H14B 109.5
C13 C14 H14C 109.5
H14A C14 H14C 109.5
H14B C14 H14C 109.5
C13 C15 H15A 109.5
C13 C15 H15B 109.5
H15A C15 H15B 109.5
C13 C15 H15C 109.5
H15A C15 H15C 109.5
H15B C15 H15C 109.5
C17 C16 C18 105.8(12)
C17 C16 P2 115.5(10)
C18 C16 P2 114.9(11)
C17 C16 H16 106.7
C18 C16 H16 106.7
P2 C16 H16 106.7
C16 C17 H17A 109.5
C16 C17 H17B 109.5
H17A C17 H17B 109.5
C16 C17 H17C 109.5
H17A C17 H17C 109.5
H17B C17 H17C 109.5
C16 C18 H18A 109.5
C16 C18 H18B 109.5
H18A C18 H18B 109.5
C16 C18 H18C 109.5
H18A C18 H18C 109.5
H18B C18 H18C 109.5
O3 C19 O4 123.8(12)
O3 C19 C20 118.8(11)
O4 C19 C20 117.3(11)
C19 C20 H20A 109.5
C19 C20 H20B 109.5
H20A C20 H20B 109.5
C19 C20 H20C 109.5
H20A C20 H20C 109.5
H20B C20 H20C 109.5
C22 C21 Os1 72.5(6)
C21 C22 Os1 69.2(6)
C24 C23 Os1 70.6(7)
C23 C24 Os1 69.8(6)
C26 C25 Os2 73.0(8)
C25 C26 Os2 71.2(8)
C28 C27 Os2 68.1(7)
C27 C28 Os2 74.3(7)

loop_
_geom_bond_atom_site_label_1
_geom_bond_atom_site_label_2
_geom_bond_distance
Os1 O1 2.082(7)
Os1 O3 2.132(8)
Os1 C23 2.148(12)
Os1 C24 2.158(11)
Os1 C21 2.168(10)
Os1 O2 2.166(7)
Os1 C22 2.211(10)
Os1 P1 2.394(3)
Os2 O4 2.095(8)
Os2 O2 2.103(7)
Os2 C25 2.138(12)
Os2 C28 2.153(12)
Os2 O1 2.133(8)
Os2 C26 2.160(12)
Os2 C27 2.234(12)
Os2 P2 2.404(3)
P1 C4 1.852(13)
P1 C1 1.881(11)
P1 C7 1.878(11)
P2 C13 1.856(12)
P2 C10 1.864(12)
P2 C16 1.885(14)
F1 B 1.357(17)
F2 B 1.390(17)
F3 B 1.419(16)
F4 B 1.352(18)
O1 H1 0.8000
O2 H2 0.8000
O3 C19 1.268(14)
O4 C19 1.286(14)
C1 C2 1.544(16)
C1 C3 1.537(19)
C1 H1 1.0000
C2 H2A 0.9800
C2 H2B 0.9800
C2 H2C 0.9800
C3 H3A 0.9800
C3 H3B 0.9800
C3 H3C 0.9800
C4 C5 1.552(16)
C4 C6 1.558(16)
C4 H4 1.0000
C5 H5A 0.9800
C5 H5B 0.9800
C5 H5C 0.9800
C6 H6A 0.9800
C6 H6B 0.9800
C6 H6C 0.9800
C7 C8 1.515(18)
C7 C9 1.536(16)
C7 H7 1.0000
C8 H8A 0.9800
C8 H8B 0.9800
C8 H8C 0.9800
C9 H9A 0.9800
C9 H9B 0.9800
C9 H9C 0.9800
C10 C11 1.545(17)
C10 C12 1.56(2)
C10 H10 1.0000
C11 H11A 0.9800
C11 H11B 0.9800
C11 H11C 0.9800
C12 H12A 0.9800
C12 H12B 0.9800
C12 H12C 0.9800
C13 C15 1.48(2)
C13 C14 1.534(17)
C13 H13 1.0000
C14 H14A 0.9800
C14 H14B 0.9800
C14 H14C 0.9800
C15 H15A 0.9800
C15 H15B 0.9800
C15 H15C 0.9800
C16 C17 1.535(19)
C16 C18 1.582(18)
C16 H16 1.0000
C17 H17A 0.9800
C17 H17B 0.9800
C17 H17C 0.9800
C18 H18A 0.9800
C18 H18B 0.9800
C18 H18C 0.9800
C19 C20 1.469(17)
C20 H20A 0.9800
C20 H20B 0.9800
C20 H20C 0.9800
C21 C22 1.435(16)
C23 C24 1.456(15)
C25 C26 1.32(2)
C27 C28 1.416(19)
